data_4337261
loop_
_publ_author_name
'Fujinami, Takeshi'
'Koike, Masataka'
'Matsumoto, Naohide'
'Sunatsuki, Yukinari'
'Okazawa, Atsushi'
'Kojima, Norimichi'

_publ_section_title
;
 Abrupt Spin Transition with Thermal Hysteresis of Iron(III) Complex
 [Fe(III)(Him)2(hapen)]AsF6 (Him = Imidazole, H2hapen =
 N,N'-Bis(2-hydroxyacetophenylidene)ethylenediamine).
;
_journal_issue 4
_journal_name_full 'Inorganic chemistry'
_journal_page_first 2254
_journal_page_last 2259
_journal_paper_doi 10.1021/ic402947u
_journal_volume 53
_journal_year 2014
_chemical_formula_moiety 'C24 H26 As F6 Fe N6 O2'
_chemical_formula_sum 'C24 H26 As F6 Fe N6 O2'
_chemical_formula_weight 675.27
_space_group_IT_number 15
_symmetry_cell_setting monoclinic
_symmetry_Int_Tables_number 15
_symmetry_space_group_name_Hall '-C 2yc'
_symmetry_space_group_name_H-M 'C 1 2/c 1'
_atom_sites_solution_hydrogens geom
_atom_sites_solution_primary direct
_atom_sites_solution_secondary difmap
_cell_angle_alpha 90.0000
_cell_angle_beta 112.342(3)
_cell_angle_gamma 90.0000
_cell_formula_units_Z 8
_cell_length_a 24.236(3)
_cell_length_b 9.5662(8)
_cell_length_c 24.599(3)
_cell_measurement_reflns_used 10110
_cell_measurement_temperature 200
_cell_measurement_theta_max 27.40
_cell_measurement_theta_min 3.00
_cell_volume 5275.1(10)
_computing_cell_refinement 'RAPID AUTO'
_computing_data_collection 'RAPID AUTO (Rigaku, ????)'
_computing_data_reduction 'RAPID AUTO'
_computing_molecular_graphics 'CrystalStructure 4.0'
_computing_publication_material 'CrystalStructure 4.0 (Rigaku, 2010)'
_computing_structure_refinement 'CRYSTALS (Carruthers, et al., 1999)'
_computing_structure_solution 'SIR92 (Altomare, et al., 1994)'
_diffrn_ambient_temperature 200
_diffrn_detector_area_resol_mean 10.000
_diffrn_measured_fraction_theta_full 0.990
_diffrn_measured_fraction_theta_max 0.990
_diffrn_measurement_device_type 'Rigaku R-AXIS RAPID'
_diffrn_measurement_method \w
_diffrn_radiation_type 'Mo K\a'
_diffrn_radiation_wavelength 0.71075
_diffrn_reflns_av_R_equivalents 0.0878
_diffrn_reflns_limit_h_max 31
_diffrn_reflns_limit_h_min -31
_diffrn_reflns_limit_k_max 12
_diffrn_reflns_limit_k_min -10
_diffrn_reflns_limit_l_max 31
_diffrn_reflns_limit_l_min -31
_diffrn_reflns_number 24080
_diffrn_reflns_theta_full 27.43
_diffrn_reflns_theta_max 27.44
_diffrn_standards_number 0
_exptl_absorpt_coefficient_mu 1.895
_exptl_absorpt_correction_T_max 0.562
_exptl_absorpt_correction_T_min 0.243
_exptl_absorpt_correction_type multi-scan
_exptl_absorpt_process_details 'ABSCOR (Rigaku, 1995)'
_exptl_crystal_colour black
_exptl_crystal_density_diffrn 1.700
_exptl_crystal_density_method 'not measured'
_exptl_crystal_description platelet
_exptl_crystal_F_000 2728.00
_exptl_crystal_size_max 0.387
_exptl_crystal_size_mid 0.324
_exptl_crystal_size_min 0.304
_refine_diff_density_max 2.190
_refine_diff_density_min -0.610
_refine_ls_extinction_method none
_refine_ls_goodness_of_fit_ref 1.001
_refine_ls_hydrogen_treatment constr
_refine_ls_number_parameters 381
_refine_ls_number_reflns 3352
_refine_ls_R_factor_gt 0.0796
_refine_ls_shift/su_max 0.000
_refine_ls_structure_factor_coef Fsqd
_refine_ls_weighting_details 'w = 1/[0.0113Fo^2^ + 1.0000\s(Fo^2^)]/(4Fo^2^)'
_refine_ls_weighting_scheme calc
_refine_ls_wR_factor_ref 0.2453
_reflns_number_gt 3352
_reflns_number_total 5958
_reflns_threshold_expression F^2^>2.0\s(F^2^)
_cod_data_source_file ic402947u_si_003.cif
_cod_data_source_block (Fe)(hap2en)(im)2AsF6-200K
_cod_original_cell_volume 5274.9(9)
_cod_database_code 4337261

loop_
_symmetry_equiv_pos_site_id
_symmetry_equiv_pos_as_xyz
1 +X,+Y,+Z
2 -X,+Y,1/2-Z
3 -X,-Y,-Z
4 +X,-Y,1/2+Z
5 1/2+X,1/2+Y,+Z
6 1/2-X,1/2+Y,1/2-Z
7 1/2-X,1/2-Y,-Z
8 1/2+X,1/2-Y,1/2+Z

loop_
_atom_site_label
_atom_site_type_symbol
_atom_site_fract_x
_atom_site_fract_y
_atom_site_fract_z
_atom_site_U_iso_or_equiv
_atom_site_adp_type
_atom_site_occupancy
_atom_site_symmetry_multiplicity
_atom_site_calc_flag
_atom_site_refinement_flags
As1 As 0.45150(5) 0.66810(10) 0.09455(5) 0.0520(4) Uani 1.0 8 d .
Fe1 Fe 0.20661(5) 0.46276(11) 0.13474(5) 0.0284(4) Uani 1.0 8 d .
F1 F 0.3792(7) 0.7248(14) 0.0856(7) 0.070(4) Uiso 0.5000 8 d .
F2 F 0.4305(9) 0.636(2) 0.0242(9) 0.093(6) Uiso 0.5000 8 d .
F3 F 0.4698(6) 0.8348(13) 0.0878(7) 0.052(4) Uiso 0.5000 8 d .
F4 F 0.4746(10) 0.690(2) 0.1717(10) 0.104(7) Uiso 0.5000 8 d .
F5 F 0.4338(7) 0.4990(14) 0.0989(7) 0.062(4) Uiso 0.5000 8 d .
F6 F 0.5236(6) 0.6082(13) 0.1076(6) 0.052(4) Uiso 0.5000 8 d .
F7 F 0.3811(6) 0.7243(13) 0.0580(7) 0.061(4) Uiso 0.5000 8 d .
F8 F 0.4519(10) 0.596(3) 0.0273(10) 0.104(7) Uiso 0.5000 8 d .
F9 F 0.4770(6) 0.8237(13) 0.0715(6) 0.049(4) Uiso 0.5000 8 d .
F10 F 0.4570(7) 0.7391(16) 0.1586(7) 0.070(4) Uiso 0.5000 8 d .
F11 F 0.4254(6) 0.5166(13) 0.1182(6) 0.054(4) Uiso 0.5000 8 d .
F12 F 0.5230(7) 0.6225(16) 0.1309(8) 0.074(5) Uiso 0.5000 8 d .
O1 O 0.2367(3) 0.2790(6) 0.1502(3) 0.0319(16) Uani 1.0 8 d .
O2 O 0.1584(3) 0.4709(5) 0.1804(3) 0.0342(17) Uani 1.0 8 d .
N1 N 0.2521(3) 0.4894(7) 0.0780(3) 0.0325(19) Uani 1.0 8 d .
N2 N 0.1836(4) 0.6716(7) 0.1083(4) 0.036(2) Uani 1.0 8 d .
N3 N 0.1294(3) 0.3984(7) 0.0618(3) 0.034(2) Uani 1.0 8 d .
N4 N 0.0487(4) 0.3959(10) -0.0188(4) 0.055(3) Uani 1.0 8 d .
N5 N 0.2827(4) 0.5511(7) 0.2029(3) 0.037(2) Uani 1.0 8 d .
N6 N 0.3355(4) 0.7104(8) 0.2651(4) 0.042(3) Uani 1.0 8 d .
C1 C 0.2783(4) 0.2110(8) 0.1365(4) 0.028(2) Uani 1.0 8 d .
C2 C 0.2988(4) 0.0879(8) 0.1642(4) 0.035(3) Uani 1.0 8 d .
C3 C 0.3414(4) 0.0127(9) 0.1528(4) 0.040(3) Uani 1.0 8 d .
C4 C 0.3642(4) 0.0607(9) 0.1139(4) 0.040(3) Uani 1.0 8 d .
C5 C 0.3454(4) 0.1807(9) 0.0877(4) 0.039(3) Uani 1.0 8 d .
C6 C 0.3021(4) 0.2618(8) 0.0962(4) 0.031(3) Uani 1.0 8 d .
C7 C 0.2829(4) 0.3952(9) 0.0622(4) 0.035(3) Uani 1.0 8 d .
C8 C 0.3002(4) 0.4183(10) 0.0103(4) 0.040(3) Uani 1.0 8 d .
C9 C 0.2366(4) 0.6227(8) 0.0463(4) 0.035(3) Uani 1.0 8 d .
C10 C 0.2238(5) 0.7242(9) 0.0826(5) 0.045(3) Uani 1.0 8 d .
C11 C 0.1484(4) 0.7541(9) 0.1240(4) 0.038(3) Uani 1.0 8 d .
C12 C 0.1494(5) 0.9064(9) 0.1190(5) 0.049(3) Uani 1.0 8 d .
C13 C 0.1068(4) 0.6962(9) 0.1475(4) 0.033(3) Uani 1.0 8 d .
C14 C 0.0582(5) 0.7786(10) 0.1456(5) 0.044(3) Uani 1.0 8 d .
C15 C 0.0154(5) 0.7266(10) 0.1642(5) 0.051(3) Uani 1.0 8 d .
C16 C 0.0195(4) 0.5898(10) 0.1865(4) 0.046(3) Uani 1.0 8 d .
C17 C 0.0670(4) 0.5071(10) 0.1895(4) 0.041(3) Uani 1.0 8 d .
C18 C 0.1120(4) 0.5533(9) 0.1727(4) 0.032(3) Uani 1.0 8 d .
C19 C 0.0923(4) 0.4773(9) 0.0170(4) 0.037(3) Uani 1.0 8 d .
C20 C 0.0590(5) 0.2553(11) 0.0031(5) 0.053(3) Uani 1.0 8 d .
C21 C 0.1079(5) 0.2658(9) 0.0523(5) 0.044(3) Uani 1.0 8 d .
C22 C 0.2817(4) 0.6624(9) 0.2359(4) 0.039(3) Uani 1.0 8 d .
C23 C 0.3751(5) 0.6249(11) 0.2507(5) 0.052(3) Uani 1.0 8 d .
C24 C 0.3423(4) 0.5283(11) 0.2139(5) 0.049(3) Uani 1.0 8 d .
H1 H 0.0170 0.4250 -0.0522 0.0649 Uiso 1.0 8 calc R
H2 H 0.3457 0.7857 0.2909 0.0512 Uiso 1.0 8 calc R
H3 H 0.2833 0.0544 0.1910 0.0431 Uiso 1.0 8 calc R
H4 H 0.3543 -0.0722 0.1718 0.0464 Uiso 1.0 8 calc R
H5 H 0.3930 0.0089 0.1064 0.0486 Uiso 1.0 8 calc R
H6 H 0.3619 0.2136 0.0617 0.0485 Uiso 1.0 8 calc R
H7 H 0.2668 0.4572 -0.0214 0.0496 Uiso 1.0 8 calc R
H8 H 0.3333 0.4818 0.0207 0.0496 Uiso 1.0 8 calc R
H9 H 0.3112 0.3308 -0.0018 0.0497 Uiso 1.0 8 calc R
H10 H 0.2016 0.6069 0.0109 0.0441 Uiso 1.0 8 calc R
H11 H 0.2697 0.6506 0.0357 0.0441 Uiso 1.0 8 calc R
H12 H 0.2605 0.7513 0.1144 0.0589 Uiso 1.0 8 calc R
H13 H 0.2055 0.8059 0.0594 0.0589 Uiso 1.0 8 calc R
H14 H 0.1900 0.9384 0.1317 0.0614 Uiso 1.0 8 calc R
H15 H 0.1285 0.9309 0.0785 0.0614 Uiso 1.0 8 calc R
H16 H 0.1303 0.9498 0.1424 0.0614 Uiso 1.0 8 calc R
H17 H 0.0548 0.8691 0.1308 0.0516 Uiso 1.0 8 calc R
H18 H -0.0166 0.7827 0.1623 0.0607 Uiso 1.0 8 calc R
H19 H -0.0103 0.5549 0.1979 0.0556 Uiso 1.0 8 calc R
H20 H 0.0698 0.4176 0.2051 0.0508 Uiso 1.0 8 calc R
H21 H 0.0965 0.5723 0.0115 0.0449 Uiso 1.0 8 calc R
H22 H 0.0360 0.1768 -0.0131 0.0610 Uiso 1.0 8 calc R
H23 H 0.1253 0.1902 0.0766 0.0527 Uiso 1.0 8 calc R
H24 H 0.2470 0.7009 0.2372 0.0481 Uiso 1.0 8 calc R
H25 H 0.4164 0.6331 0.2653 0.0590 Uiso 1.0 8 calc R
H26 H 0.3569 0.4582 0.1969 0.0571 Uiso 1.0 8 calc R

loop_
_atom_site_aniso_label
_atom_site_aniso_U_11
_atom_site_aniso_U_22
_atom_site_aniso_U_33
_atom_site_aniso_U_12
_atom_site_aniso_U_13
_atom_site_aniso_U_23
As1 0.0432(7) 0.0383(7) 0.0567(8) 0.0039(4) -0.0011(5) 0.0036(5)
Fe1 0.0322(7) 0.0251(7) 0.0296(7) 0.0015(5) 0.0139(5) 0.0004(5)
O1 0.036(4) 0.029(3) 0.036(4) 0.002(3) 0.020(3) 0.005(3)
O2 0.035(4) 0.031(3) 0.041(4) 0.006(3) 0.019(3) 0.008(3)
N1 0.033(4) 0.029(4) 0.033(4) -0.002(3) 0.010(4) 0.004(3)
N2 0.049(5) 0.026(4) 0.036(4) -0.003(3) 0.020(4) 0.007(3)
N3 0.032(4) 0.040(4) 0.033(4) -0.002(3) 0.015(4) -0.005(3)
N4 0.039(5) 0.081(7) 0.042(6) 0.006(5) 0.012(4) -0.004(5)
N5 0.042(5) 0.038(4) 0.034(5) -0.003(4) 0.017(4) -0.013(4)
N6 0.049(5) 0.040(4) 0.040(5) -0.011(4) 0.020(4) -0.007(4)
C1 0.035(5) 0.026(4) 0.024(4) -0.000(4) 0.013(4) -0.000(4)
C2 0.039(5) 0.032(5) 0.037(5) -0.000(4) 0.016(4) -0.002(4)
C3 0.043(6) 0.030(5) 0.042(6) 0.005(4) 0.012(5) -0.004(4)
C4 0.032(5) 0.040(5) 0.049(6) 0.006(4) 0.017(5) -0.003(5)
C5 0.042(6) 0.035(5) 0.044(6) -0.001(4) 0.022(5) -0.006(4)
C6 0.030(5) 0.028(4) 0.034(5) 0.000(4) 0.012(4) -0.006(4)
C7 0.031(5) 0.037(5) 0.031(5) -0.007(4) 0.006(4) -0.004(4)
C8 0.042(6) 0.044(5) 0.038(6) -0.011(4) 0.021(5) -0.002(4)
C9 0.044(6) 0.030(5) 0.036(5) 0.001(4) 0.022(5) 0.013(4)
C10 0.061(7) 0.029(5) 0.057(7) 0.003(4) 0.036(6) 0.008(5)
C11 0.046(6) 0.035(5) 0.032(5) 0.003(4) 0.012(5) 0.004(4)
C12 0.051(6) 0.032(5) 0.071(8) -0.004(4) 0.032(6) -0.010(5)
C13 0.030(5) 0.039(5) 0.030(5) 0.003(4) 0.009(4) -0.004(4)
C14 0.049(6) 0.036(5) 0.045(6) 0.015(4) 0.014(5) 0.004(4)
C15 0.044(6) 0.056(6) 0.052(7) 0.027(5) 0.017(5) -0.001(5)
C16 0.034(5) 0.063(7) 0.042(6) 0.004(5) 0.016(5) -0.001(5)
C17 0.037(5) 0.045(5) 0.044(6) 0.001(4) 0.020(5) 0.009(4)
C18 0.036(5) 0.035(5) 0.023(4) 0.004(4) 0.008(4) 0.002(4)
C19 0.040(5) 0.039(5) 0.033(5) 0.006(4) 0.015(5) -0.003(4)
C20 0.041(6) 0.064(7) 0.047(7) -0.015(5) 0.009(5) -0.002(5)
C21 0.046(6) 0.036(5) 0.049(6) -0.007(4) 0.017(5) 0.006(4)
C22 0.034(5) 0.053(6) 0.033(5) -0.005(4) 0.015(4) 0.003(5)
C23 0.039(6) 0.059(6) 0.050(7) -0.005(5) 0.009(5) -0.017(5)
C24 0.033(5) 0.063(7) 0.046(6) 0.007(5) 0.009(5) -0.022(5)

loop_
_atom_type_symbol
_atom_type_description
_atom_type_scat_dispersion_real
_atom_type_scat_dispersion_imag
_atom_type_scat_source
C C 0.0033 0.0016
;
International Tables for Crystallography
(1992, Vol. C, Tables 4.2.6.8 and 6.1.1.4)
;
H H 0.0000 0.0000
;
International Tables for Crystallography
(1992, Vol. C, Table 6.1.1.4)
;
O O 0.0106 0.0060
;
International Tables for Crystallography
(1992, Vol. C, Tables 4.2.6.8 and 6.1.1.4)
;
N N 0.0061 0.0033
;
International Tables for Crystallography
(1992, Vol. C, Tables 4.2.6.8 and 6.1.1.4)
;
Fe Fe 0.3463 0.8444
;
International Tables for Crystallography
(1992, Vol. C, Tables 4.2.6.8 and 6.1.1.4)
;
As As 0.0499 2.0058
;
International Tables for Crystallography
(1992, Vol. C, Tables 4.2.6.8 and 6.1.1.4)
;
F F 0.0171 0.0103
;
International Tables for Crystallography
(1992, Vol. C, Tables 4.2.6.8 and 6.1.1.4)
;

loop_
_geom_angle_atom_site_label_1
_geom_angle_atom_site_label_2
_geom_angle_atom_site_label_3
_geom_angle
_geom_angle_publ_flag
F1 As1 F2 91.8(10) yes
F1 As1 F3 89.0(7) yes
F1 As1 F4 89.6(10) yes
F1 As1 F5 92.2(7) yes
F1 As1 F6 176.6(8) yes
F1 As1 F7 23.1(8) yes
F1 As1 F8 110.8(9) yes
F1 As1 F9 98.7(7) yes
F1 As1 F10 73.4(8) yes
F1 As1 F11 80.2(7) yes
F1 As1 F12 157.1(9) yes
F2 As1 F3 93.6(9) yes
F2 As1 F4 175.8(10) yes
F2 As1 F5 84.4(9) yes
F2 As1 F6 91.1(9) yes
F2 As1 F7 69.6(10) yes
F2 As1 F8 20.3(10) yes
F2 As1 F9 80.1(9) yes
F2 As1 F10 162.4(9) yes
F2 As1 F11 100.8(9) yes
F2 As1 F12 110.9(10) yes
F3 As1 F4 90.4(9) yes
F3 As1 F5 177.6(9) yes
F3 As1 F6 92.7(7) yes
F3 As1 F7 84.0(7) yes
F3 As1 F8 100.4(10) yes
F3 As1 F9 16.4(8) yes
F3 As1 F10 77.2(8) yes
F3 As1 F11 162.2(8) yes
F3 As1 F12 92.4(7) yes
F4 As1 F5 91.6(9) yes
F4 As1 F6 87.4(9) yes
F4 As1 F7 112.1(10) yes
F4 As1 F8 156.9(10) yes
F4 As1 F9 103.7(9) yes
F4 As1 F10 21.0(9) yes
F4 As1 F11 75.5(9) yes
F4 As1 F12 67.6(10) yes
F5 As1 F6 86.3(7) yes
F5 As1 F7 96.3(7) yes
F5 As1 F8 77.3(10) yes
F5 As1 F9 161.2(8) yes
F5 As1 F10 105.1(8) yes
F5 As1 F11 20.1(8) yes
F5 As1 F12 87.3(7) yes
F6 As1 F7 160.1(8) yes
F6 As1 F8 71.9(8) yes
F6 As1 F9 83.6(7) yes
F6 As1 F10 104.1(7) yes
F6 As1 F11 97.4(7) yes
F6 As1 F12 19.9(9) yes
F7 As1 F8 89.4(9) yes
F7 As1 F9 88.1(7) yes
F7 As1 F10 94.3(8) yes
F7 As1 F11 91.2(7) yes
F7 As1 F12 176.4(7) yes
F8 As1 F9 84.5(9) yes
F8 As1 F10 175.3(10) yes
F8 As1 F11 96.7(9) yes
F8 As1 F12 91.5(10) yes
F9 As1 F10 92.7(8) yes
F9 As1 F11 178.6(7) yes
F9 As1 F12 88.5(7) yes
F10 As1 F11 86.2(8) yes
F10 As1 F12 84.7(9) yes
F11 As1 F12 92.2(7) yes
O1 Fe1 O2 101.3(3) yes
O1 Fe1 N1 89.2(3) yes
O1 Fe1 N2 169.0(4) yes
O1 Fe1 N3 92.8(3) yes
O1 Fe1 N5 93.3(3) yes
O2 Fe1 N1 169.3(3) yes
O2 Fe1 N2 89.6(3) yes
O2 Fe1 N3 88.2(3) yes
O2 Fe1 N5 93.5(3) yes
N1 Fe1 N2 79.9(3) yes
N1 Fe1 N3 89.5(3) yes
N1 Fe1 N5 87.7(3) yes
N2 Fe1 N3 88.3(3) yes
N2 Fe1 N5 85.2(3) yes
N3 Fe1 N5 173.2(3) yes
As1 F1 F7 72.1(17) yes
As1 F2 F8 94(3) yes
As1 F3 F9 94(2) yes
As1 F4 F10 71(3) yes
As1 F5 F11 87.4(18) yes
As1 F6 F12 73.3(19) yes
As1 F7 F1 84.8(15) yes
As1 F8 F2 65(3) yes
As1 F9 F3 70(2) yes
As1 F10 F4 89(3) yes
As1 F11 F5 72.5(18) yes
As1 F12 F6 86.9(18) yes
Fe1 O1 C1 132.0(6) yes
Fe1 O2 C18 128.1(6) yes
Fe1 N1 C7 127.8(6) yes
Fe1 N1 C9 111.5(6) yes
C7 N1 C9 119.7(9) yes
Fe1 N2 C10 108.8(6) yes
Fe1 N2 C11 126.8(7) yes
C10 N2 C11 122.7(8) yes
Fe1 N3 C19 128.4(6) yes
Fe1 N3 C21 124.8(6) yes
C19 N3 C21 106.8(7) yes
C19 N4 C20 108.4(7) yes
Fe1 N5 C22 125.4(6) yes
Fe1 N5 C24 128.0(7) yes
C22 N5 C24 105.3(7) yes
C22 N6 C23 106.9(8) yes
O1 C1 C2 117.2(9) yes
O1 C1 C6 123.8(7) yes
C2 C1 C6 119.0(9) yes
C1 C2 C3 120.7(10) yes
C2 C3 C4 120.6(8) yes
C3 C4 C5 119.0(10) yes
C4 C5 C6 124.1(11) yes
C1 C6 C5 116.7(8) yes
C1 C6 C7 124.2(8) yes
C5 C6 C7 119.2(9) yes
N1 C7 C6 120.5(9) yes
N1 C7 C8 121.4(8) yes
C6 C7 C8 118.0(8) yes
N1 C9 C10 109.2(8) yes
N2 C10 C9 112.4(8) yes
N2 C11 C12 122.4(10) yes
N2 C11 C13 120.8(8) yes
C12 C11 C13 116.8(9) yes
C11 C13 C14 118.4(8) yes
C11 C13 C18 123.8(8) yes
C14 C13 C18 117.8(9) yes
C13 C14 C15 121.0(9) yes
C14 C15 C16 121.0(10) yes
C15 C16 C17 119.3(10) yes
C16 C17 C18 122.8(9) yes
O2 C18 C13 122.5(9) yes
O2 C18 C17 119.5(8) yes
C13 C18 C17 118.0(8) yes
N3 C19 N4 108.9(8) yes
N4 C20 C21 103.8(8) yes
N3 C21 C20 112.1(8) yes
N5 C22 N6 111.5(9) yes
N6 C23 C24 106.8(9) yes
N5 C24 C23 109.5(10) yes
C19 N4 H1 126.065 no
C20 N4 H1 125.493 no
C22 N6 H2 126.617 no
C23 N6 H2 126.515 no
C1 C2 H3 119.157 no
C3 C2 H3 120.160 no
C2 C3 H4 119.278 no
C4 C3 H4 120.137 no
C3 C4 H5 119.968 no
C5 C4 H5 121.048 no
C4 C5 H6 118.295 no
C6 C5 H6 117.622 no
C7 C8 H7 109.037 no
C7 C8 H8 109.880 no
C7 C8 H9 109.582 no
H7 C8 H8 109.436 no
H7 C8 H9 109.437 no
H8 C8 H9 109.454 no
N1 C9 H10 107.600 no
N1 C9 H11 108.167 no
C10 C9 H10 110.045 no
C10 C9 H11 112.236 no
H10 C9 H11 109.418 no
N2 C10 H12 107.786 no
N2 C10 H13 107.651 no
C9 C10 H12 109.590 no
C9 C10 H13 109.907 no
H12 C10 H13 109.453 no
C11 C12 H14 109.711 no
C11 C12 H15 108.124 no
C11 C12 H16 110.657 no
H14 C12 H15 109.436 no
H14 C12 H16 109.447 no
H15 C12 H16 109.442 no
C13 C14 H17 118.913 no
C15 C14 H17 120.042 no
C14 C15 H18 119.619 no
C16 C15 H18 119.373 no
C15 C16 H19 120.136 no
C17 C16 H19 120.536 no
C16 C17 H20 118.652 no
C18 C17 H20 118.511 no
N3 C19 H21 125.919 no
N4 C19 H21 125.136 no
N4 C20 H22 127.234 no
C21 C20 H22 128.997 no
N3 C21 H23 124.458 no
C20 C21 H23 123.472 no
N5 C22 H24 123.920 no
N6 C22 H24 124.527 no
N6 C23 H25 126.276 no
C24 C23 H25 126.908 no
N5 C24 H26 125.210 no
C23 C24 H26 125.260 no

loop_
_geom_bond_atom_site_label_1
_geom_bond_atom_site_label_2
_geom_bond_distance
_geom_bond_publ_flag
As1 F1 1.766(16) yes
As1 F2 1.64(2) yes
As1 F3 1.680(13) yes
As1 F4 1.77(3) yes
As1 F5 1.687(14) yes
As1 F6 1.749(14) yes
As1 F7 1.687(12) yes
As1 F8 1.80(3) yes
As1 F9 1.785(14) yes
As1 F10 1.673(17) yes
As1 F11 1.767(14) yes
As1 F12 1.678(15) yes
Fe1 O1 1.886(6) yes
Fe1 O2 1.904(8) yes
Fe1 N1 2.096(9) yes
Fe1 N2 2.109(7) yes
Fe1 N3 2.133(6) yes
Fe1 N5 2.139(7) yes
F1 F7 0.70(3) yes
F2 F8 0.62(3) yes
F3 F9 0.51(3) yes
F4 F10 0.64(3) yes
F5 F11 0.61(3) yes
F6 F12 0.59(3) yes
O1 C1 1.347(12) yes
O2 C18 1.327(11) yes
N1 C7 1.319(12) yes
N1 C9 1.468(10) yes
N2 C10 1.439(16) yes
N2 C11 1.323(14) yes
N3 C19 1.356(10) yes
N3 C21 1.357(11) yes
N4 C19 1.339(11) yes
N4 C20 1.435(14) yes
N5 C22 1.344(12) yes
N5 C24 1.382(13) yes
N6 C22 1.310(11) yes
N6 C23 1.403(15) yes
C1 C2 1.357(11) yes
C1 C6 1.409(14) yes
C2 C3 1.373(14) yes
C3 C4 1.353(16) yes
C4 C5 1.311(12) yes
C5 C6 1.381(14) yes
C6 C7 1.499(11) yes
C7 C8 1.504(15) yes
C9 C10 1.430(15) yes
C11 C12 1.464(12) yes
C11 C13 1.448(15) yes
C13 C14 1.405(14) yes
C13 C18 1.487(12) yes
C14 C15 1.376(17) yes
C15 C16 1.407(14) yes
C16 C17 1.376(14) yes
C17 C18 1.377(15) yes
C20 C21 1.337(12) yes
C23 C24 1.327(13) yes
N4 H1 0.930 no
N6 H2 0.930 no
C2 H3 0.930 no
C3 H4 0.930 no
C4 H5 0.930 no
C5 H6 0.930 no
C8 H7 0.960 no
C8 H8 0.960 no
C8 H9 0.960 no
C9 H10 0.970 no
C9 H11 0.970 no
C10 H12 0.970 no
C10 H13 0.970 no
C12 H14 0.960 no
C12 H15 0.960 no
C12 H16 0.960 no
C14 H17 0.930 no
C15 H18 0.930 no
C16 H19 0.930 no
C17 H20 0.930 no
C19 H21 0.930 no
C20 H22 0.930 no
C21 H23 0.930 no
C22 H24 0.930 no
C23 H25 0.930 no
C24 H26 0.930 no

loop_
_geom_contact_atom_site_label_1
_geom_contact_atom_site_label_2
_geom_contact_distance
_geom_contact_publ_flag
_geom_contact_site_symmetry_2
Fe1 C6 3.409(10) no .
Fe1 C13 3.392(9) no .
O1 C3 3.579(11) no .
O1 C7 3.003(12) no .
O1 C21 3.138(10) no .
O1 C24 3.411(11) no .
O2 C11 3.010(10) no .
O2 C21 3.512(11) no .
O2 C22 3.324(10) no .
N1 C1 2.978(10) no .
N1 C19 3.583(11) no .
N1 C24 3.244(11) no .
N2 C18 2.982(14) no .
N2 C19 3.101(10) no .
N2 C22 3.137(10) no .
N3 C9 3.502(13) no .
N3 C18 3.268(12) no .
N5 C10 3.214(12) no .
C1 C4 2.754(14) no .
C2 C5 2.687(15) no .
C3 C6 2.741(11) no .
C5 C8 2.900(12) no .
C7 C10 3.570(13) no .
C8 C9 2.831(14) no .
C9 C11 3.593(16) no .
C9 C19 3.574(13) no .
C10 C12 2.885(16) no .
C10 C22 3.538(14) no .
C11 C22 3.467(11) no .
C12 C14 2.814(16) no .
C13 C16 2.826(15) no .
C14 C17 2.790(13) no .
C15 C18 2.811(14) no .
F1 C3 3.509(19) no 1_565
F1 C4 3.337(17) no 1_565
F1 C9 3.360(18) no .
F2 C11 3.57(2) no 7_565
F2 C12 3.34(2) no 7_565
F2 C20 3.54(3) no 5_555
F3 N4 3.023(16) no 7_565
F3 C4 3.589(19) no 1_565
F3 C16 3.328(16) no 5_555
F3 C17 3.171(15) no 5_555
F3 C19 3.031(16) no 7_565
F4 F4 3.57(3) no 2_655
F4 C23 3.47(3) no 2_655
F5 C7 3.559(17) no .
F5 C8 3.236(15) no .
F5 C14 3.495(17) no 5_545
F5 C15 3.296(16) no 5_545
F5 C20 3.547(19) no 7_555
F6 C12 3.529(17) no 5_545
F6 C14 3.305(15) no 5_545
F6 C20 3.32(2) no 5_555
F6 C21 3.23(2) no 5_555
F6 C23 3.420(15) no 2_655
F7 C4 3.584(16) no 1_565
F7 C8 3.470(15) no .
F7 C9 3.537(18) no .
F7 C9 3.361(14) no 7_565
F7 C10 3.462(16) no 7_565
F7 C19 3.588(17) no 7_565
F8 C12 3.50(2) no 7_565
F8 C20 3.26(3) no 5_555
F8 C20 3.43(3) no 7_555
F9 N4 3.37(2) no 5_555
F9 N4 2.941(15) no 7_565
F9 C17 3.385(15) no 5_555
F9 C19 2.899(15) no 7_565
F9 C20 3.12(2) no 5_555
F9 C21 3.43(2) no 5_555
F10 C17 3.566(18) no 5_555
F11 C7 3.399(15) no .
F11 C8 3.319(14) no .
F11 C15 3.444(16) no 5_545
F12 N6 3.512(16) no 2_655
F12 C14 3.383(18) no 5_545
F12 C21 3.59(3) no 5_555
F12 C23 3.019(17) no 2_655
O1 N6 3.257(12) no 6_545
O1 C22 3.200(13) no 6_545
O2 N6 2.808(9) no 6_545
O2 C22 3.576(10) no 6_545
N4 F3 3.023(16) no 7_565
N4 F9 3.37(2) no 5_445
N4 F9 2.941(15) no 7_565
N4 N4 3.470(14) no 3_565
N4 C15 3.516(13) no 3_565
N6 F12 3.512(16) no 2_655
N6 O1 3.257(12) no 6_555
N6 O2 2.808(9) no 6_555
N6 C17 3.588(12) no 6_555
C3 F1 3.509(19) no 1_545
C4 F1 3.337(17) no 1_545
C4 F3 3.589(19) no 1_545
C4 F7 3.584(16) no 1_545
C4 C16 3.510(12) no 5_545
C5 C8 3.562(12) no 7_555
C6 C8 3.323(11) no 7_555
C7 F5 3.559(17) no .
C7 F11 3.399(15) no .
C8 F5 3.236(15) no .
C8 F7 3.470(15) no .
C8 F11 3.319(14) no .
C8 C5 3.562(12) no 7_555
C8 C6 3.323(11) no 7_555
C9 F1 3.360(18) no .
C9 F7 3.537(18) no .
C9 F7 3.361(14) no 7_565
C9 C9 3.558(14) no 7_565
C10 F7 3.462(16) no 7_565
C11 F2 3.57(2) no 7_565
C12 F2 3.34(2) no 7_565
C12 F6 3.529(17) no 5_455
C12 F8 3.50(2) no 7_565
C14 F5 3.495(17) no 5_455
C14 F6 3.305(15) no 5_455
C14 F12 3.383(18) no 5_455
C15 F5 3.296(16) no 5_455
C15 F11 3.444(16) no 5_455
C15 N4 3.516(13) no 3_565
C16 F3 3.328(16) no 5_445
C16 C4 3.510(12) no 5_455
C16 C16 3.592(16) no 2_555
C17 F3 3.171(15) no 5_445
C17 F9 3.385(15) no 5_445
C17 F10 3.566(18) no 5_445
C17 N6 3.588(12) no 6_545
C19 F3 3.031(16) no 7_565
C19 F7 3.588(17) no 7_565
C19 F9 2.899(15) no 7_565
C20 F2 3.54(3) no 5_445
C20 F5 3.547(19) no 7_555
C20 F6 3.32(2) no 5_445
C20 F8 3.26(3) no 5_445
C20 F8 3.43(3) no 7_555
C20 F9 3.12(2) no 5_445
C21 F6 3.23(2) no 5_445
C21 F9 3.43(2) no 5_445
C21 F12 3.59(3) no 5_445
C22 O1 3.200(13) no 6_555
C22 O2 3.576(10) no 6_555
C23 F4 3.47(3) no 2_655
C23 F6 3.420(15) no 2_655
C23 F12 3.019(17) no 2_655
Fe1 H10 3.3048 no .
Fe1 H12 3.1743 no .
Fe1 H21 3.3548 no .
Fe1 H23 3.2532 no .
Fe1 H24 3.2597 no .
Fe1 H26 3.3732 no .
O1 H3 2.4572 no .
O1 H23 2.7526 no .
O1 H26 3.1939 no .
O2 H20 2.4974 no .
O2 H23 3.5797 no .
O2 H24 3.0208 no .
N1 H7 2.6211 no .
N1 H8 2.8235 no .
N1 H9 3.2168 no .
N1 H12 2.6425 no .
N1 H13 3.2035 no .
N1 H21 3.5817 no .
N1 H26 3.0729 no .
N2 H10 2.6665 no .
N2 H11 3.2270 no .
N2 H14 2.6080 no .
N2 H15 2.7803 no .
N2 H16 3.2064 no .
N2 H21 2.6846 no .
N2 H24 2.9645 no .
N3 H1 3.0899 no .
N3 H10 3.2068 no .
N3 H22 3.1364 no .
N4 H23 3.0838 no .
N5 H2 3.0895 no .
N5 H12 2.7957 no .
N5 H25 3.1136 no .
N6 H12 3.4759 no .
N6 H26 3.0936 no .
C1 H4 3.2038 no .
C1 H6 3.2119 no .
C1 H23 3.4367 no .
C1 H26 3.0458 no .
C2 H5 3.2064 no .
C3 H6 3.1314 no .
C4 H3 3.2048 no .
C5 H4 3.1362 no .
C5 H8 3.2760 no .
C5 H9 2.4922 no .
C6 H3 3.2245 no .
C6 H5 3.2163 no .
C6 H7 3.2727 no .
C6 H8 3.0835 no .
C6 H9 2.5875 no .
C6 H26 2.9873 no .
C7 H6 2.5894 no .
C7 H10 2.7727 no .
C7 H11 2.5169 no .
C7 H26 3.1673 no .
C8 H6 2.4967 no .
C8 H10 2.9981 no .
C8 H11 2.4942 no .
C9 H7 2.5962 no .
C9 H8 2.9690 no .
C9 H21 3.2070 no .
C10 H14 2.6627 no .
C10 H15 3.0137 no .
C10 H21 3.2536 no .
C11 H12 2.8153 no .
C11 H13 2.5199 no .
C11 H17 2.5853 no .
C11 H21 3.1018 no .
C11 H24 2.9428 no .
C12 H12 3.1135 no .
C12 H13 2.5354 no .
C12 H17 2.4468 no .
C12 H24 3.5613 no .
C13 H14 3.1888 no .
C13 H15 2.9787 no .
C13 H16 2.5063 no .
C13 H18 3.2565 no .
C13 H20 3.2991 no .
C13 H21 3.4666 no .
C13 H24 3.2739 no .
C14 H15 3.1458 no .
C14 H16 2.4193 no .
C14 H19 3.2568 no .
C15 H20 3.2369 no .
C16 H17 3.2609 no .
C17 H18 3.2368 no .
C18 H17 3.3205 no .
C18 H19 3.2507 no .
C18 H24 3.3586 no .
C19 H10 2.9798 no .
C19 H22 3.1469 no .
C19 H23 3.0716 no .
C20 H21 3.1494 no .
C21 H1 3.0797 no .
C21 H21 3.0768 no .
C22 H12 2.9590 no .
C22 H25 3.0755 no .
C22 H26 3.0643 no .
C23 H24 3.0794 no .
C24 H2 3.0897 no .
C24 H12 3.2830 no .
C24 H24 3.0641 no .
H1 H21 2.4215 no .
H1 H22 2.5377 no .
H2 H24 2.3916 no .
H2 H25 2.5072 no .
H3 H4 2.2949 no .
H4 H5 2.2846 no .
H5 H6 2.2316 no .
H6 H7 3.3675 no .
H6 H8 2.7474 no .
H6 H9 1.9364 no .
H7 H10 2.4764 no .
H7 H11 2.3080 no .
H8 H10 3.3294 no .
H8 H11 2.3545 no .
H9 H11 3.4530 no .
H10 H12 2.7689 no .
H10 H13 2.2300 no .
H10 H21 2.5738 no .
H11 H12 2.2475 no .
H11 H13 2.3802 no .
H12 H14 2.6199 no .
H12 H15 3.4380 no .
H12 H24 3.1962 no .
H13 H14 2.3279 no .
H13 H15 2.4068 no .
H13 H16 3.4934 no .
H13 H21 3.3147 no .
H14 H17 3.3349 no .
H14 H24 3.3278 no .
H15 H17 2.6368 no .
H16 H17 1.9073 no .
H17 H18 2.3012 no .
H18 H19 2.3307 no .
H19 H20 2.2947 no .
H22 H23 2.4363 no .
H25 H26 2.4227 no .
As1 H8 3.2752 no .
As1 H21 3.4673 no 7_565
Fe1 H2 3.0951 no 6_545
F1 H4 3.0996 no 1_565
F1 H5 2.7619 no 1_565
F1 H8 2.7996 no .
F1 H10 2.9190 no 7_565
F1 H11 2.5644 no .
F1 H12 3.2239 no .
F1 H13 3.3846 no 7_565
F1 H21 3.2987 no 7_565
F2 H8 2.7522 no .
F2 H13 3.2014 no 7_565
F2 H15 2.4673 no 7_565
F2 H21 2.9266 no 7_565
F2 H22 3.0546 no 5_555
F2 H22 3.1371 no 7_555
F3 H1 2.5218 no 7_565
F3 H5 2.6634 no 1_565
F3 H19 3.3179 no 5_555
F3 H20 3.0845 no 5_555
F3 H21 2.5204 no 7_565
F4 H19 3.5457 no 5_555
F4 H20 3.0509 no 5_555
F4 H25 3.1719 no .
F4 H25 2.5616 no 2_655
F5 H6 3.1802 no .
F5 H8 2.4702 no .
F5 H9 3.4594 no .
F5 H17 3.0002 no 5_545
F5 H18 2.5946 no 5_545
F5 H22 2.9981 no 7_555
F5 H26 3.5833 no .
F6 H15 3.3521 no 5_545
F6 H16 2.8348 no 5_545
F6 H17 2.4086 no 5_545
F6 H22 3.1656 no 5_555
F6 H22 3.5173 no 7_555
F6 H23 2.9497 no 5_555
F6 H25 2.9130 no 2_655
F7 H5 2.9411 no 1_565
F7 H8 2.5990 no .
F7 H10 2.6284 no 7_565
F7 H11 2.6368 no .
F7 H13 2.8670 no 7_565
F7 H15 3.5966 no 7_565
F7 H21 2.7769 no 7_565
F8 H8 3.0208 no .
F8 H15 2.6026 no 7_565
F8 H17 3.5476 no 5_545
F8 H21 3.3931 no 7_565
F8 H22 2.7004 no 5_555
F8 H22 2.6626 no 7_555
F9 H1 2.4651 no 7_565
F9 H5 3.0580 no 1_565
F9 H20 3.3238 no 5_555
F9 H21 2.3597 no 7_565
F9 H22 3.2584 no 5_555
F10 H4 3.1906 no 1_565
F10 H5 3.0335 no 1_565
F10 H19 3.1790 no 5_555
F10 H20 3.0524 no 5_555
F10 H25 3.2955 no .
F10 H25 3.0947 no 2_655
F11 H6 3.3272 no .
F11 H8 2.6029 no .
F11 H17 3.3439 no 5_545
F11 H18 2.6456 no 5_545
F11 H22 3.5808 no 7_555
F11 H26 3.0398 no .
F12 H2 3.4072 no 2_655
F12 H16 3.0028 no 5_545
F12 H17 2.5437 no 5_545
F12 H18 3.5573 no 5_545
F12 H20 3.3182 no 5_555
F12 H23 3.2972 no 5_555
F12 H25 2.4151 no 2_655
O1 H2 2.8784 no 6_545
O1 H9 3.5440 no 7_555
O1 H14 3.4230 no 1_545
O1 H24 2.7480 no 6_545
O2 H2 1.9238 no 6_545
O2 H3 3.0407 no 6_555
O2 H24 3.5355 no 6_545
N3 H6 3.3037 no 7_555
N3 H9 3.2679 no 7_555
N4 H1 3.2599 no 3_565
N4 H5 3.1283 no 7_555
N4 H6 2.9410 no 7_555
N5 H3 3.5404 no 6_555
N6 H4 3.2549 no 1_565
N6 H16 3.2617 no 6_545
N6 H20 2.9071 no 6_555
C1 H7 3.0723 no 7_555
C1 H9 3.2207 no 7_555
C1 H14 3.3483 no 1_545
C1 H24 3.3912 no 6_545
C2 H7 3.2879 no 7_555
C2 H12 3.4443 no 1_545
C2 H14 2.8350 no 1_545
C2 H24 3.2140 no 6_545
C3 H7 3.3110 no 7_555
C3 H12 3.0955 no 1_545
C3 H14 3.5783 no 1_545
C3 H19 3.3577 no 5_545
C3 H20 3.4585 no 6_545
C4 H7 3.1300 no 7_555
C4 H10 3.2890 no 7_555
C4 H18 3.4133 no 5_545
C4 H19 2.9560 no 5_545
C5 H7 2.9013 no 7_555
C5 H9 3.5740 no 7_555
C5 H10 3.5568 no 7_555
C5 H18 3.2922 no 5_545
C6 H7 2.8682 no 7_555
C6 H9 2.9779 no 7_555
C7 H7 3.5921 no 7_555
C7 H9 3.0828 no 7_555
C8 H9 3.5461 no 7_555
C8 H13 3.1214 no 7_565
C8 H15 3.5650 no 7_565
C8 H23 3.4413 no 7_555
C9 H10 3.5364 no 7_565
C9 H11 2.9263 no 7_565
C9 H13 3.4605 no 7_565
C10 H7 3.4451 no 7_565
C10 H11 3.2056 no 7_565
C12 H3 3.3610 no 1_565
C12 H23 2.8876 no 1_565
C13 H1 3.2386 no 3_565
C14 H1 3.0347 no 3_565
C14 H22 3.2190 no 3_565
C15 H1 2.9436 no 3_565
C15 H5 3.4569 no 5_455
C15 H22 3.5638 no 3_565
C16 H1 3.0803 no 3_565
C16 H5 3.0476 no 5_455
C16 H19 2.9554 no 2_555
C17 H1 3.2779 no 3_565
C17 H2 2.9012 no 6_545
C17 H4 3.3022 no 6_555
C17 H19 3.5588 no 2_555
C18 H1 3.3977 no 3_565
C18 H2 2.7757 no 6_545
C18 H3 3.3492 no 6_555
C19 H1 3.2225 no 3_565
C19 H5 3.1898 no 7_555
C19 H6 3.1538 no 7_555
C20 H6 2.9371 no 7_555
C20 H9 3.2643 no 7_555
C21 H2 3.5876 no 6_545
C21 H6 3.1625 no 7_555
C21 H8 3.5807 no 7_555
C21 H9 2.8454 no 7_555
C21 H15 3.2688 no 1_545
C22 H3 2.9899 no 6_555
C22 H16 3.5753 no 6_545
C23 H4 3.4172 no 1_565
C23 H16 3.1608 no 6_545
C23 H20 3.1150 no 6_555
C24 H16 3.4232 no 6_545
H1 F3 2.5218 no 7_565
H1 F9 2.4651 no 7_565
H1 N4 3.2599 no 3_565
H1 C13 3.2386 no 3_565
H1 C14 3.0347 no 3_565
H1 C15 2.9436 no 3_565
H1 C16 3.0803 no 3_565
H1 C17 3.2779 no 3_565
H1 C18 3.3977 no 3_565
H1 C19 3.2225 no 3_565
H1 H1 3.3080 no 3_565
H1 H5 3.0242 no 7_555
H1 H6 3.3095 no 7_555
H1 H17 3.4814 no 3_565
H1 H18 3.3565 no 3_565
H1 H19 3.5293 no 3_565
H1 H21 3.2657 no 3_565
H2 Fe1 3.0951 no 6_555
H2 F12 3.4072 no 2_655
H2 O1 2.8784 no 6_555
H2 O2 1.9238 no 6_555
H2 C17 2.9012 no 6_555
H2 C18 2.7757 no 6_555
H2 C21 3.5876 no 6_555
H2 H3 3.4795 no 1_565
H2 H4 3.3083 no 1_565
H2 H16 3.5531 no 6_545
H2 H20 2.3754 no 6_555
H2 H23 3.1951 no 6_555
H3 O2 3.0407 no 6_545
H3 N5 3.5404 no 6_545
H3 C12 3.3610 no 1_545
H3 C18 3.3492 no 6_545
H3 C22 2.9899 no 6_545
H3 H2 3.4795 no 1_545
H3 H12 3.3867 no 1_545
H3 H14 2.4428 no 1_545
H3 H16 3.5778 no 1_545
H3 H24 2.5717 no 6_545
H4 F1 3.0996 no 1_545
H4 F10 3.1906 no 1_545
H4 N6 3.2549 no 1_545
H4 C17 3.3022 no 6_545
H4 C23 3.4172 no 1_545
H4 H2 3.3083 no 1_545
H4 H12 2.7507 no 1_545
H4 H19 3.3257 no 5_545
H4 H20 2.8868 no 6_545
H4 H25 3.5882 no 1_545
H5 F1 2.7619 no 1_545
H5 F3 2.6634 no 1_545
H5 F7 2.9411 no 1_545
H5 F9 3.0580 no 1_545
H5 F10 3.0335 no 1_545
H5 N4 3.1283 no 7_555
H5 C15 3.4569 no 5_545
H5 C16 3.0476 no 5_545
H5 C19 3.1898 no 7_555
H5 H1 3.0242 no 7_555
H5 H10 3.1263 no 7_555
H5 H18 3.3554 no 5_545
H5 H19 2.5963 no 5_545
H5 H21 3.1040 no 7_555
H6 F5 3.1802 no .
H6 F11 3.3272 no .
H6 N3 3.3037 no 7_555
H6 N4 2.9410 no 7_555
H6 C19 3.1538 no 7_555
H6 C20 2.9371 no 7_555
H6 C21 3.1625 no 7_555
H6 H1 3.3095 no 7_555
H6 H7 3.3215 no 7_555
H6 H10 3.5879 no 7_555
H6 H18 3.1122 no 5_545
H6 H22 3.2998 no 7_555
H7 C1 3.0723 no 7_555
H7 C2 3.2879 no 7_555
H7 C3 3.3110 no 7_555
H7 C4 3.1300 no 7_555
H7 C5 2.9013 no 7_555
H7 C6 2.8682 no 7_555
H7 C7 3.5921 no 7_555
H7 C10 3.4451 no 7_565
H7 H6 3.3215 no 7_555
H7 H9 3.5076 no 7_555
H7 H12 3.5061 no 7_565
H7 H13 2.6349 no 7_565
H7 H14 3.4095 no 7_565
H7 H15 3.5024 no 7_565
H8 As1 3.2752 no .
H8 F1 2.7996 no .
H8 F2 2.7522 no .
H8 F5 2.4702 no .
H8 F7 2.5990 no .
H8 F8 3.0208 no .
H8 F11 2.6029 no .
H8 C21 3.5807 no 7_555
H8 H13 2.7362 no 7_565
H8 H15 3.0383 no 7_565
H8 H22 3.5804 no 7_555
H8 H23 3.3578 no 7_555
H9 F5 3.4594 no .
H9 O1 3.5440 no 7_555
H9 N3 3.2679 no 7_555
H9 C1 3.2207 no 7_555
H9 C5 3.5740 no 7_555
H9 C6 2.9779 no 7_555
H9 C7 3.0828 no 7_555
H9 C8 3.5461 no 7_555
H9 C20 3.2643 no 7_555
H9 C21 2.8454 no 7_555
H9 H7 3.5076 no 7_555
H9 H9 3.3742 no 7_555
H9 H22 3.5802 no 7_555
H9 H23 2.8190 no 7_555
H10 F1 2.9190 no 7_565
H10 F7 2.6284 no 7_565
H10 C4 3.2890 no 7_555
H10 C5 3.5568 no 7_555
H10 C9 3.5364 no 7_565
H10 H5 3.1263 no 7_555
H10 H6 3.5879 no 7_555
H10 H11 2.7896 no 7_565
H10 H13 3.4233 no 7_565
H11 F1 2.5644 no .
H11 F7 2.6368 no .
H11 C9 2.9263 no 7_565
H11 C10 3.2056 no 7_565
H11 H10 2.7896 no 7_565
H11 H11 2.5192 no 7_565
H11 H13 2.6616 no 7_565
H12 F1 3.2239 no .
H12 C2 3.4443 no 1_565
H12 C3 3.0955 no 1_565
H12 H3 3.3867 no 1_565
H12 H4 2.7507 no 1_565
H12 H7 3.5061 no 7_565
H13 F1 3.3846 no 7_565
H13 F2 3.2014 no 7_565
H13 F7 2.8670 no 7_565
H13 C8 3.1214 no 7_565
H13 C9 3.4605 no 7_565
H13 H7 2.6349 no 7_565
H13 H8 2.7362 no 7_565
H13 H10 3.4233 no 7_565
H13 H11 2.6616 no 7_565
H14 O1 3.4230 no 1_565
H14 C1 3.3483 no 1_565
H14 C2 2.8350 no 1_565
H14 C3 3.5783 no 1_565
H14 H3 2.4428 no 1_565
H14 H7 3.4095 no 7_565
H14 H23 2.9128 no 1_565
H15 F2 2.4673 no 7_565
H15 F6 3.3521 no 5_455
H15 F7 3.5966 no 7_565
H15 F8 2.6026 no 7_565
H15 C8 3.5650 no 7_565
H15 C21 3.2688 no 1_565
H15 H7 3.5024 no 7_565
H15 H8 3.0383 no 7_565
H15 H22 3.4341 no 1_565
H15 H23 2.4823 no 1_565
H16 F6 2.8348 no 5_455
H16 F12 3.0028 no 5_455
H16 N6 3.2617 no 6_555
H16 C22 3.5753 no 6_555
H16 C23 3.1608 no 6_555
H16 C24 3.4232 no 6_555
H16 H2 3.5531 no 6_555
H16 H3 3.5778 no 1_565
H16 H23 2.7888 no 1_565
H16 H25 3.3854 no 6_555
H17 F5 3.0002 no 5_455
H17 F6 2.4086 no 5_455
H17 F8 3.5476 no 5_455
H17 F11 3.3439 no 5_455
H17 F12 2.5437 no 5_455
H17 H1 3.4814 no 3_565
H17 H22 2.9283 no 3_565
H17 H25 3.4690 no 6_555
H18 F5 2.5946 no 5_455
H18 F11 2.6456 no 5_455
H18 F12 3.5573 no 5_455
H18 C4 3.4133 no 5_455
H18 C5 3.2922 no 5_455
H18 H1 3.3565 no 3_565
H18 H5 3.3554 no 5_455
H18 H6 3.1122 no 5_455
H18 H22 3.5396 no 3_565
H19 F3 3.3179 no 5_445
H19 F4 3.5457 no 5_445
H19 F10 3.1790 no 5_445
H19 C3 3.3577 no 5_455
H19 C4 2.9560 no 5_455
H19 C16 2.9554 no 2_555
H19 C17 3.5588 no 2_555
H19 H1 3.5293 no 3_565
H19 H4 3.3257 no 5_455
H19 H5 2.5963 no 5_455
H19 H19 2.4196 no 2_555
H19 H20 3.4815 no 2_555
H20 F3 3.0845 no 5_445
H20 F4 3.0509 no 5_445
H20 F9 3.3238 no 5_445
H20 F10 3.0524 no 5_445
H20 F12 3.3182 no 5_445
H20 N6 2.9071 no 6_545
H20 C3 3.4585 no 6_555
H20 C23 3.1150 no 6_545
H20 H2 2.3754 no 6_545
H20 H4 2.8868 no 6_555
H20 H19 3.4815 no 2_555
H20 H25 2.8041 no 6_545
H21 As1 3.4673 no 7_565
H21 F1 3.2987 no 7_565
H21 F2 2.9266 no 7_565
H21 F3 2.5204 no 7_565
H21 F7 2.7769 no 7_565
H21 F8 3.3931 no 7_565
H21 F9 2.3597 no 7_565
H21 H1 3.2657 no 3_565
H21 H5 3.1040 no 7_555
H22 F2 3.0546 no 5_445
H22 F2 3.1371 no 7_555
H22 F5 2.9981 no 7_555
H22 F6 3.1656 no 5_445
H22 F6 3.5173 no 7_555
H22 F8 2.7004 no 5_445
H22 F8 2.6626 no 7_555
H22 F9 3.2584 no 5_445
H22 F11 3.5808 no 7_555
H22 C14 3.2190 no 3_565
H22 C15 3.5638 no 3_565
H22 H6 3.2998 no 7_555
H22 H8 3.5804 no 7_555
H22 H9 3.5802 no 7_555
H22 H15 3.4341 no 1_545
H22 H17 2.9283 no 3_565
H22 H18 3.5396 no 3_565
H23 F6 2.9497 no 5_445
H23 F12 3.2972 no 5_445
H23 C8 3.4413 no 7_555
H23 C12 2.8876 no 1_545
H23 H2 3.1951 no 6_545
H23 H8 3.3578 no 7_555
H23 H9 2.8190 no 7_555
H23 H14 2.9128 no 1_545
H23 H15 2.4823 no 1_545
H23 H16 2.7888 no 1_545
H24 O1 2.7480 no 6_555
H24 O2 3.5355 no 6_555
H24 C1 3.3912 no 6_555
H24 C2 3.2140 no 6_555
H24 H3 2.5717 no 6_555
H25 F4 3.1719 no .
H25 F4 2.5616 no 2_655
H25 F6 2.9130 no 2_655
H25 F10 3.2955 no .
H25 F10 3.0947 no 2_655
H25 F12 2.4151 no 2_655
H25 H4 3.5882 no 1_565
H25 H16 3.3854 no 6_545
H25 H17 3.4690 no 6_545
H25 H20 2.8041 no 6_555
H26 F5 3.5833 no .
H26 F11 3.0398 no .

loop_
_geom_hbond_atom_site_label_D
_geom_hbond_atom_site_label_H
_geom_hbond_atom_site_label_A
_geom_hbond_site_symmetry_A
_geom_hbond_distance_DA
_geom_hbond_distance_DH
_geom_hbond_distance_HA
_geom_hbond_angle_DHA
_geom_hbond_publ_flag
N4 H1 F9 7_565 2.941(15) 0.930 2.465 111.9 no
N6 H2 O2 6_555 2.808(9) 0.930 1.924 158.0 no

loop_
_geom_torsion_atom_site_label_1
_geom_torsion_atom_site_label_2
_geom_torsion_atom_site_label_3
_geom_torsion_atom_site_label_4
_geom_torsion
_geom_torsion_publ_flag
F1 As1 F2 F8 -160(2) no
F2 As1 F1 F7 -16.4(13) no
F1 As1 F3 F9 -126.4(15) no
F3 As1 F1 F7 77.1(12) no
F1 As1 F4 F10 -39(2) no
F4 As1 F1 F7 167.5(13) no
F1 As1 F5 F11 -53.2(13) no
F5 As1 F1 F7 -100.9(12) no
F1 As1 F7 F1 -0.0(11) no
F7 As1 F1 F7 -0.0(11) no
F1 As1 F8 F2 21(3) no
F8 As1 F1 F7 -23.6(14) no
F1 As1 F9 F3 54.5(14) no
F9 As1 F1 F7 63.8(12) no
F1 As1 F10 F4 139.3(18) no
F10 As1 F1 F7 154.0(13) no
F1 As1 F11 F5 125.8(12) no
F11 As1 F1 F7 -117.1(12) no
F1 As1 F12 F6 175.8(12) no
F12 As1 F1 F7 170.9(14) no
F2 As1 F3 F9 -34.7(16) no
F3 As1 F2 F8 111(2) no
F2 As1 F5 F11 -144.7(15) no
F5 As1 F2 F8 -68(2) no
F2 As1 F6 F12 -176.7(14) no
F6 As1 F2 F8 18(2) no
F2 As1 F7 F1 162.5(14) no
F7 As1 F2 F8 -167(3) no
F2 As1 F8 F2 -0(3) no
F8 As1 F2 F8 -0(2) no
F2 As1 F9 F3 144.7(15) no
F9 As1 F2 F8 101(2) no
F2 As1 F11 F5 35.8(13) no
F11 As1 F2 F8 -80(2) no
F2 As1 F12 F6 3.6(19) no
F12 As1 F2 F8 17(3) no
F3 As1 F4 F10 50(2) no
F4 As1 F3 F9 144.0(16) no
F3 As1 F6 F12 89.7(13) no
F6 As1 F3 F9 56.6(15) no
F3 As1 F7 F1 -101.5(12) no
F7 As1 F3 F9 -103.8(15) no
F3 As1 F8 F2 -72(2) no
F8 As1 F3 F9 -15.5(16) no
F3 As1 F10 F4 -127.9(17) no
F10 As1 F3 F9 160.4(16) no
F3 As1 F12 F6 -91.2(16) no
F12 As1 F3 F9 76.4(16) no
F4 As1 F5 F11 36.5(14) no
F5 As1 F4 F10 -131(2) no
F4 As1 F6 F12 -0.6(14) no
F6 As1 F4 F10 143(2) no
F4 As1 F7 F1 -13.5(14) no
F7 As1 F4 F10 -33(3) no
F4 As1 F8 F2 171.6(19) no
F8 As1 F4 F10 169(2) no
F4 As1 F9 F3 -37.2(16) no
F9 As1 F4 F10 60(3) no
F4 As1 F10 F4 0(2) no
F10 As1 F4 F10 -0.0(17) no
F4 As1 F11 F5 -142.1(14) no
F11 As1 F4 F10 -119(3) no
F4 As1 F12 F6 179.4(19) no
F12 As1 F4 F10 143(3) no
F5 As1 F6 F12 -92.4(13) no
F6 As1 F5 F11 123.8(13) no
F5 As1 F7 F1 80.9(12) no
F7 As1 F5 F11 -76.0(13) no
F5 As1 F8 F2 109(2) no
F8 As1 F5 F11 -164.0(15) no
F5 As1 F10 F4 51.5(17) no
F10 As1 F5 F11 20.2(14) no
F5 As1 F11 F5 0.0(13) no
F11 As1 F5 F11 0.0(11) no
F5 As1 F12 F6 86.5(16) no
F12 As1 F5 F11 103.9(14) no
F6 As1 F8 F2 -161(3) no
F8 As1 F6 F12 -170.3(15) no
F6 As1 F9 F3 -123.0(14) no
F9 As1 F6 F12 103.5(13) no
F6 As1 F10 F4 -38.4(17) no
F10 As1 F6 F12 12.3(14) no
F6 As1 F11 F5 -56.8(12) no
F11 As1 F6 F12 -75.6(13) no
F7 As1 F8 F2 12(2) no
F8 As1 F7 F1 158.0(12) no
F7 As1 F9 F3 75.1(14) no
F9 As1 F7 F1 -117.4(11) no
F7 As1 F10 F4 149.2(16) no
F10 As1 F7 F1 -24.9(12) no
F7 As1 F11 F5 105.3(12) no
F11 As1 F7 F1 61.4(11) no
F8 As1 F9 F3 164.7(15) no
F9 As1 F8 F2 -76(2) no
F8 As1 F11 F5 15.7(13) no
F11 As1 F8 F2 103(2) no
F8 As1 F12 F6 9.2(17) no
F12 As1 F8 F2 -165(2) no
F9 As1 F10 F4 -122.5(16) no
F10 As1 F9 F3 -19.1(14) no
F9 As1 F12 F6 -75.2(16) no
F12 As1 F9 F3 -103.7(14) no
F10 As1 F11 F5 -160.5(12) no
F11 As1 F10 F4 58.4(16) no
F10 As1 F12 F6 -168.1(17) no
F12 As1 F10 F4 -34.2(16) no
F11 As1 F12 F6 106.0(16) no
F12 As1 F11 F5 -76.0(12) no
O1 Fe1 O2 C18 -155.7(4) no
O2 Fe1 O1 C1 -172.2(4) no
O1 Fe1 N1 C7 4.7(5) no
O1 Fe1 N1 C9 173.1(4) no
N1 Fe1 O1 C1 9.7(5) no
O1 Fe1 N3 C19 -160.6(7) no
O1 Fe1 N3 C21 19.9(7) no
N3 Fe1 O1 C1 99.1(5) no
O1 Fe1 N5 C22 -146.3(6) no
O1 Fe1 N5 C24 48.9(6) no
N5 Fe1 O1 C1 -78.0(5) no
O2 Fe1 N2 C10 165.5(4) no
O2 Fe1 N2 C11 0.3(5) no
N2 Fe1 O2 C18 25.1(5) no
O2 Fe1 N3 C19 98.1(7) no
O2 Fe1 N3 C21 -81.4(7) no
N3 Fe1 O2 C18 -63.2(5) no
O2 Fe1 N5 C22 -44.8(6) no
O2 Fe1 N5 C24 150.5(6) no
N5 Fe1 O2 C18 110.3(5) no
N1 Fe1 N2 C10 -16.5(4) no
N1 Fe1 N2 C11 178.3(6) no
N2 Fe1 N1 C7 -176.5(5) no
N2 Fe1 N1 C9 -8.1(4) no
N1 Fe1 N3 C19 -71.4(7) no
N1 Fe1 N3 C21 109.1(7) no
N3 Fe1 N1 C7 -88.2(5) no
N3 Fe1 N1 C9 80.2(4) no
N1 Fe1 N5 C22 124.6(6) no
N1 Fe1 N5 C24 -40.2(6) no
N5 Fe1 N1 C7 98.0(5) no
N5 Fe1 N1 C9 -93.6(4) no
N2 Fe1 N3 C19 8.4(7) no
N2 Fe1 N3 C21 -171.1(7) no
N3 Fe1 N2 C10 -106.3(4) no
N3 Fe1 N2 C11 88.5(6) no
N2 Fe1 N5 C22 44.6(6) no
N2 Fe1 N5 C24 -120.2(6) no
N5 Fe1 N2 C10 72.0(4) no
N5 Fe1 N2 C11 -93.2(6) no
As1 F1 F7 As1 -0.00(4) no
As1 F2 F8 As1 -0.00(4) no
As1 F3 F9 As1 -0.00(4) no
As1 F4 F10 As1 0.00(5) no
As1 F5 F11 As1 -0.00(4) no
As1 F6 F12 As1 0.00(4) no
Fe1 O1 C1 C2 166.8(4) no
Fe1 O1 C1 C6 -11.8(10) no
Fe1 O2 C18 C13 -31.4(9) no
Fe1 O2 C18 C17 150.0(5) no
Fe1 N1 C7 C6 -15.9(9) no
Fe1 N1 C7 C8 164.6(4) no
Fe1 N1 C9 C10 31.6(7) no
C7 N1 C9 C10 -158.9(6) no
C9 N1 C7 C6 176.5(6) no
C9 N1 C7 C8 -3.0(10) no
Fe1 N2 C10 C9 40.3(7) no
Fe1 N2 C11 C12 160.5(5) no
Fe1 N2 C11 C13 -19.3(10) no
C10 N2 C11 C12 -2.8(11) no
C10 N2 C11 C13 177.4(7) no
C11 N2 C10 C9 -153.8(7) no
Fe1 N3 C19 N4 -178.7(6) no
Fe1 N3 C21 C20 -179.8(6) no
C19 N3 C21 C20 0.6(12) no
C21 N3 C19 N4 0.8(12) no
C19 N4 C20 C21 2.1(12) no
C20 N4 C19 N3 -1.8(12) no
Fe1 N5 C22 N6 -166.6(5) no
Fe1 N5 C24 C23 165.6(5) no
C22 N5 C24 C23 -1.5(10) no
C24 N5 C22 N6 1.0(10) no
C22 N6 C23 C24 -0.8(11) no
C23 N6 C22 N5 -0.2(11) no
O1 C1 C2 C3 -179.6(6) no
O1 C1 C6 C5 178.8(6) no
O1 C1 C6 C7 -2.1(11) no
C2 C1 C6 C5 0.1(10) no
C2 C1 C6 C7 179.3(6) no
C6 C1 C2 C3 -0.9(10) no
C1 C2 C3 C4 0.6(11) no
C2 C3 C4 C5 0.6(12) no
C3 C4 C5 C6 -1.5(12) no
C4 C5 C6 C1 1.1(11) no
C4 C5 C6 C7 -178.1(7) no
C1 C6 C7 N1 15.8(11) no
C1 C6 C7 C8 -164.7(6) no
C5 C6 C7 N1 -165.1(7) no
C5 C6 C7 C8 14.4(10) no
N1 C9 C10 N2 -48.0(9) no
N2 C11 C13 C14 -159.6(7) no
N2 C11 C13 C18 19.4(11) no
C12 C11 C13 C14 20.5(10) no
C12 C11 C13 C18 -160.4(7) no
C11 C13 C14 C15 176.4(7) no
C11 C13 C18 O2 6.0(12) no
C11 C13 C18 C17 -175.3(7) no
C14 C13 C18 O2 -174.9(7) no
C14 C13 C18 C17 3.7(11) no
C18 C13 C14 C15 -2.7(12) no
C13 C14 C15 C16 1.0(13) no
C14 C15 C16 C17 -0.1(13) no
C15 C16 C17 C18 1.2(13) no
C16 C17 C18 O2 175.7(8) no
C16 C17 C18 C13 -3.0(12) no
N4 C20 C21 N3 -1.6(13) no
N6 C23 C24 N5 1.4(12) no
